data_2236934
loop_
_publ_author_name
'Thanigaimani, Kaliyaperumal'
'Khalib, Nuridayanti Che'
'Arshad, Suhana'
'Razak, Ibrahim Abdul'

_publ_section_title
;
 2,6-Diamino-4-chloropyrimidine--benzoic acid (1/1)
;
_journal_coeditor_code IS5218
_journal_issue 12
_journal_name_full 'Acta Crystallographica Section E'
_journal_page_first o3442
_journal_page_last o3443
_journal_paper_doi 10.1107/S160053681204768X
_journal_volume 68
_journal_year 2012
_chemical_formula_iupac 'C4 H5 Cl N4, C7 H6 O2'
_chemical_formula_moiety 'C4 H5 Cl N4, C7 H6 O2'
_chemical_formula_sum 'C11 H11 Cl N4 O2'
_chemical_formula_weight 266.69
_chemical_name_systematic
;
2,6-Diamino-4-chloropyrimidine--benzoic acid (1/1)
;
_space_group_IT_number 14
_symmetry_cell_setting monoclinic
_symmetry_space_group_name_Hall '-P 2ybc'
_symmetry_space_group_name_H-M 'P 1 21/c 1'
_atom_sites_solution_hydrogens geom
_atom_sites_solution_primary direct
_atom_sites_solution_secondary difmap
_audit_creation_method SHELXL-97
_cell_angle_alpha 90.00
_cell_angle_beta 95.493(4)
_cell_angle_gamma 90.00
_cell_formula_units_Z 4
_cell_length_a 8.7817(17)
_cell_length_b 5.7032(12)
_cell_length_c 24.026(4)
_cell_measurement_reflns_used 5646
_cell_measurement_temperature 100.0(10)
_cell_measurement_theta_max 29.99
_cell_measurement_theta_min 3.02
_cell_volume 1197.8(4)
_computing_cell_refinement 'SAINT (Bruker, 2009)'
_computing_data_collection 'APEX2 (Bruker, 2009)'
_computing_data_reduction 'SAINT (Bruker, 2009)'
_computing_molecular_graphics 'SHELXTL (Sheldrick, 2008)'
_computing_publication_material
;
SHELXTL (Sheldrick, 2008) and PLATON (Spek, 2009)
;
_computing_structure_refinement 'SHELXTL (Sheldrick, 2008)'
_computing_structure_solution 'SHELXTL (Sheldrick, 2008)'
_diffrn_ambient_temperature 100.0(10)
_diffrn_measured_fraction_theta_full 0.992
_diffrn_measured_fraction_theta_max 0.992
_diffrn_measurement_device_type
;
Bruker SMART APEXII CCD area-detector
;
_diffrn_measurement_method '\f and \w scans'
_diffrn_radiation_monochromator graphite
_diffrn_radiation_source 'fine-focus sealed tube'
_diffrn_radiation_type MoK\a
_diffrn_radiation_wavelength 0.71073
_diffrn_reflns_av_R_equivalents 0.0519
_diffrn_reflns_av_sigmaI/netI 0.0477
_diffrn_reflns_limit_h_max 10
_diffrn_reflns_limit_h_min -10
_diffrn_reflns_limit_k_max 6
_diffrn_reflns_limit_k_min -6
_diffrn_reflns_limit_l_max 28
_diffrn_reflns_limit_l_min -28
_diffrn_reflns_number 7539
_diffrn_reflns_theta_full 24.99
_diffrn_reflns_theta_max 24.99
_diffrn_reflns_theta_min 2.33
_diffrn_standards_number 0
_exptl_absorpt_coefficient_mu 0.319
_exptl_absorpt_correction_T_max 0.9505
_exptl_absorpt_correction_T_min 0.8952
_exptl_absorpt_correction_type multi-scan
_exptl_absorpt_process_details '(<i>SADABS</i>; Bruker, 2009)'
_exptl_crystal_colour colourless
_exptl_crystal_density_diffrn 1.479
_exptl_crystal_density_method 'not measured'
_exptl_crystal_description block
_exptl_crystal_F_000 552
_exptl_crystal_size_max 0.36
_exptl_crystal_size_mid 0.30
_exptl_crystal_size_min 0.16
_refine_diff_density_max 0.245
_refine_diff_density_min -0.240
_refine_ls_extinction_method none
_refine_ls_goodness_of_fit_ref 1.085
_refine_ls_hydrogen_treatment mixed
_refine_ls_matrix_type full
_refine_ls_number_parameters 183
_refine_ls_number_reflns 2097
_refine_ls_number_restraints 1
_refine_ls_restrained_S_all 1.085
_refine_ls_R_factor_all 0.0395
_refine_ls_R_factor_gt 0.0362
_refine_ls_shift/su_max 0.000
_refine_ls_shift/su_mean 0.000
_refine_ls_structure_factor_coef Fsqd
_refine_ls_weighting_details 'calc w=1/[\s^2^(Fo^2^)+(0.0471P)^2^+0.4196P] where P=(Fo^2^+2Fc^2^)/3'
_refine_ls_weighting_scheme calc
_refine_ls_wR_factor_gt 0.0980
_refine_ls_wR_factor_ref 0.1009
_reflns_number_gt 1891
_reflns_number_total 2097
_reflns_threshold_expression I>2\s(I)
_cod_data_source_file is5218.cif
_cod_data_source_block I
_cod_original_sg_symbol_H-M 'P 21/c'
_cod_database_code 2236934
_cod_database_fobs_code 2236934

loop_
_symmetry_equiv_pos_as_xyz
'x, y, z'
'-x, y+1/2, -z+1/2'
'-x, -y, -z'
'x, -y-1/2, z-1/2'

loop_
_atom_site_type_symbol
_atom_site_label
_atom_site_fract_x
_atom_site_fract_y
_atom_site_fract_z
_atom_site_U_iso_or_equiv
_atom_site_adp_type
_atom_site_calc_flag
_atom_site_refinement_flags
_atom_site_occupancy
_atom_site_symmetry_multiplicity
Cl Cl1 -0.05557(4) 0.64565(9) 0.367228(16) 0.03348(18) Uani d . 1 1
O O1 0.43197(13) 0.5175(2) 0.61239(5) 0.0312(3) Uani d D 1 1
O O2 0.52962(16) 0.1720(2) 0.59015(5) 0.0372(3) Uani d . 1 1
N N1 0.07033(15) 0.7543(3) 0.46563(5) 0.0274(4) Uani d . 1 1
N N2 0.27154(14) 0.5362(3) 0.51588(5) 0.0266(4) Uani d . 1 1
N N3 0.16941(19) 0.8669(3) 0.55310(6) 0.0313(4) Uani d . 1 1
N N4 0.37676(16) 0.2112(3) 0.47835(7) 0.0325(4) Uani d . 1 1
C C1 0.07703(17) 0.5991(3) 0.42471(7) 0.0272(4) Uani d . 1 1
C C2 0.17389(17) 0.4136(4) 0.42399(7) 0.0287(4) Uani d . 1 1
H H2A 0.1734 0.3108 0.3929 0.034 Uiso calc R 1 1
C C3 0.27541(17) 0.3846(3) 0.47284(7) 0.0272(4) Uani d . 1 1
C C4 0.17144(17) 0.7163(3) 0.51057(6) 0.0265(4) Uani d . 1 1
C C5 0.71603(19) 0.1587(3) 0.69200(7) 0.0264(4) Uani d . 1 1
H H5A 0.7220 0.0302 0.6672 0.032 Uiso calc R 1 1
C C6 0.80722(19) 0.1626(3) 0.74236(7) 0.0276(4) Uani d . 1 1
H H6A 0.8760 0.0372 0.7519 0.033 Uiso calc R 1 1
C C7 0.79790(17) 0.3497(3) 0.77877(7) 0.0251(4) Uani d . 1 1
H H7A 0.8608 0.3526 0.8132 0.030 Uiso calc R 1 1
C C8 0.69723(17) 0.5321(3) 0.76507(7) 0.0258(4) Uani d . 1 1
H H8A 0.6908 0.6594 0.7902 0.031 Uiso calc R 1 1
C C9 0.60544(17) 0.5293(3) 0.71455(7) 0.0241(4) Uani d . 1 1
H H9A 0.5361 0.6542 0.7052 0.029 Uiso calc R 1 1
C C10 0.61545(17) 0.3430(3) 0.67768(6) 0.0214(4) Uani d . 1 1
C C11 0.52134(18) 0.3366(3) 0.62273(7) 0.0249(4) Uani d . 1 1
H H2N3 0.233(3) 0.851(4) 0.5785(10) 0.039(6) Uiso d . 1 1
H H2N4 0.432(2) 0.196(4) 0.5105(10) 0.045(6) Uiso d . 1 1
H H1N4 0.388(2) 0.113(4) 0.4508(9) 0.033(5) Uiso d . 1 1
H H1N3 0.109(2) 0.983(4) 0.5499(9) 0.037(6) Uiso d . 1 1
H H1O1 0.386(3) 0.508(7) 0.5789(7) 0.113(13) Uiso d D 1 1

loop_
_atom_site_aniso_label
_atom_site_aniso_U_11
_atom_site_aniso_U_22
_atom_site_aniso_U_33
_atom_site_aniso_U_12
_atom_site_aniso_U_13
_atom_site_aniso_U_23
Cl1 0.0286(3) 0.0508(4) 0.0183(2) -0.00328(18) -0.01233(16) 0.00310(18)
O1 0.0260(6) 0.0437(8) 0.0220(6) 0.0042(6) -0.0080(5) 0.0035(6)
O2 0.0521(8) 0.0321(8) 0.0240(6) -0.0019(6) -0.0147(6) -0.0010(6)
N1 0.0230(6) 0.0382(9) 0.0190(7) -0.0093(6) -0.0076(5) 0.0077(7)
N2 0.0203(6) 0.0395(9) 0.0183(7) -0.0085(6) -0.0059(5) 0.0068(6)
N3 0.0318(8) 0.0370(10) 0.0217(8) -0.0044(7) -0.0144(6) 0.0040(7)
N4 0.0262(7) 0.0503(11) 0.0195(7) -0.0020(7) -0.0058(6) 0.0009(7)
C1 0.0202(7) 0.0439(11) 0.0159(8) -0.0113(7) -0.0071(6) 0.0080(7)
C2 0.0218(8) 0.0457(12) 0.0177(8) -0.0074(8) -0.0032(6) 0.0029(8)
C3 0.0178(7) 0.0447(12) 0.0181(8) -0.0098(7) -0.0029(6) 0.0071(7)
C4 0.0214(7) 0.0387(11) 0.0178(8) -0.0124(7) -0.0062(6) 0.0083(7)
C5 0.0325(9) 0.0257(10) 0.0201(8) 0.0009(7) -0.0015(7) -0.0003(7)
C6 0.0283(8) 0.0292(10) 0.0244(8) 0.0070(7) -0.0030(7) 0.0050(7)
C7 0.0220(8) 0.0322(10) 0.0196(8) -0.0019(7) -0.0053(6) 0.0024(7)
C8 0.0249(8) 0.0268(10) 0.0244(8) -0.0006(7) -0.0038(6) -0.0034(7)
C9 0.0199(7) 0.0248(10) 0.0267(8) 0.0005(7) -0.0027(6) 0.0028(7)
C10 0.0192(7) 0.0263(9) 0.0181(8) -0.0046(6) -0.0014(6) 0.0039(6)
C11 0.0243(8) 0.0291(10) 0.0205(8) -0.0063(7) -0.0023(6) 0.0043(7)

loop_
_atom_type_symbol
_atom_type_description
_atom_type_scat_dispersion_real
_atom_type_scat_dispersion_imag
_atom_type_scat_source
C C 0.0033 0.0016 'International Tables Vol C Tables 4.2.6.8 and 6.1.1.4'
H H 0.0000 0.0000 'International Tables Vol C Tables 4.2.6.8 and 6.1.1.4'
N N 0.0061 0.0033 'International Tables Vol C Tables 4.2.6.8 and 6.1.1.4'
O O 0.0106 0.0060 'International Tables Vol C Tables 4.2.6.8 and 6.1.1.4'
Cl Cl 0.1484 0.1585 'International Tables Vol C Tables 4.2.6.8 and 6.1.1.4'

loop_
_geom_angle_atom_site_label_1
_geom_angle_atom_site_label_2
_geom_angle_atom_site_label_3
_geom_angle
C11 O1 H1O1 110(2)
C1 N1 C4 114.40(16)
C4 N2 C3 118.60(14)
C4 N3 H2N3 117.1(16)
C4 N3 H1N3 119.2(15)
H2N3 N3 H1N3 123(2)
C3 N4 H2N4 118.1(15)
C3 N4 H1N4 121.4(13)
H2N4 N4 H1N4 121(2)
N1 C1 C2 126.90(15)
N1 C1 Cl1 114.35(13)
C2 C1 Cl1 118.76(14)
C1 C2 C3 115.25(17)
C1 C2 H2A 122.4
C3 C2 H2A 122.4
N4 C3 N2 117.76(15)
N4 C3 C2 122.23(17)
N2 C3 C2 120.01(17)
N3 C4 N1 116.94(17)
N3 C4 N2 118.24(15)
N1 C4 N2 124.81(16)
C6 C5 C10 120.18(16)
C6 C5 H5A 119.9
C10 C5 H5A 119.9
C5 C6 C7 119.92(16)
C5 C6 H6A 120.0
C7 C6 H6A 120.0
C8 C7 C6 120.20(15)
C8 C7 H7A 119.9
C6 C7 H7A 119.9
C7 C8 C9 120.15(16)
C7 C8 H8A 119.9
C9 C8 H8A 119.9
C10 C9 C8 119.83(15)
C10 C9 H9A 120.1
C8 C9 H9A 120.1
C9 C10 C5 119.71(15)
C9 C10 C11 121.29(15)
C5 C10 C11 118.99(15)
O2 C11 O1 123.62(15)
O2 C11 C10 121.44(16)
O1 C11 C10 114.94(15)

loop_
_geom_bond_atom_site_label_1
_geom_bond_atom_site_label_2
_geom_bond_distance
Cl1 C1 1.7395(15)
O1 C11 1.306(2)
O1 H1O1 0.866(10)
O2 C11 1.229(2)
N1 C1 1.328(2)
N1 C4 1.348(2)
N2 C4 1.350(2)
N2 C3 1.351(2)
N3 C4 1.336(2)
N3 H2N3 0.79(2)
N3 H1N3 0.85(2)
N4 C3 1.328(3)
N4 H2N4 0.88(2)
N4 H1N4 0.88(2)
C1 C2 1.358(3)
C2 C3 1.414(2)
C2 H2A 0.9500
C5 C6 1.386(2)
C5 C10 1.395(2)
C5 H5A 0.9500
C6 C7 1.387(3)
C6 H6A 0.9500
C7 C8 1.384(2)
C7 H7A 0.9500
C8 C9 1.392(2)
C8 H8A 0.9500
C9 C10 1.391(2)
C9 H9A 0.9500
C10 C11 1.490(2)

loop_
_geom_hbond_atom_site_label_D
_geom_hbond_atom_site_label_H
_geom_hbond_atom_site_label_A
_geom_hbond_site_symmetry_A
_geom_hbond_distance_DH
_geom_hbond_distance_HA
_geom_hbond_distance_DA
_geom_hbond_angle_DHA
_geom_hbond_publ_flag
O1 H1O1 N2 . 0.867(18) 1.74(2) 2.5976(18) 168(3) yes
N4 H2N4 O2 . 0.88(2) 2.03(2) 2.894(2) 171.2(18) yes
N4 H1N4 O2 3_656 0.88(2) 2.07(2) 2.902(2) 158.2(19) yes
N3 H1N3 N1 3_576 0.85(2) 2.18(2) 3.020(2) 171(2) yes
C9 H9A Cg1 2_656 0.95 2.99 3.6557(19) 128 yes

loop_
_geom_torsion_atom_site_label_1
_geom_torsion_atom_site_label_2
_geom_torsion_atom_site_label_3
_geom_torsion_atom_site_label_4
_geom_torsion
C4 N1 C1 C2 -0.5(2)
C4 N1 C1 Cl1 179.02(11)
N1 C1 C2 C3 1.1(3)
Cl1 C1 C2 C3 -178.45(11)
C4 N2 C3 N4 178.65(15)
C4 N2 C3 C2 -1.2(2)
C1 C2 C3 N4 179.98(15)
C1 C2 C3 N2 -0.1(2)
C1 N1 C4 N3 -179.82(14)
C1 N1 C4 N2 -1.0(2)
C3 N2 C4 N3 -179.31(15)
C3 N2 C4 N1 1.9(2)
C10 C5 C6 C7 0.3(3)
C5 C6 C7 C8 0.3(3)
C6 C7 C8 C9 -0.4(2)
C7 C8 C9 C10 -0.2(2)
C8 C9 C10 C5 0.9(2)
C8 C9 C10 C11 -178.71(14)
C6 C5 C10 C9 -0.9(2)
C6 C5 C10 C11 178.67(15)
C9 C10 C11 O2 -179.79(15)
C5 C10 C11 O2 0.6(2)
C9 C10 C11 O1 0.5(2)
C5 C10 C11 O1 -179.08(14)

loop_
_cod_related_entry_id
_cod_related_entry_database
_cod_related_entry_code
1 ChemSpider 30658233
